data_7719080
loop_
_publ_author_name
'Contini, Laura'
'Turner, Raymond J.'
'Grepioni, Fabrizia'

_publ_section_title
;
 Zinc(II), copper(II) and silver(I) salicylate-metronidazole complexes as
 novel antimicrobial agents.
;
_journal_issue 31
_journal_name_full 'Dalton transactions (Cambridge, England : 2003)'
_journal_page_first 11925
_journal_page_last 11934
_journal_paper_doi 10.1039/d5dt01086a
_journal_volume 54
_journal_year 2025
_chemical_formula_moiety 'C26 H28 N6 O12 Zn'
_chemical_formula_sum 'C26 H28 N6 O12 Zn'
_chemical_formula_weight 681.91
_chemical_name_systematic 'Zinc(II) di-salicylate di-metronidazole'
_space_group_crystal_system monoclinic
_space_group_IT_number 14
_space_group_name_Hall '-P 2ybc'
_space_group_name_H-M_alt 'P 1 21/c 1'
_atom_sites_solution_hydrogens mixed
_atom_sites_solution_primary dual
_audit_creation_date 2025-06-02
_audit_creation_method
;
Olex2 1.5
(compiled 2025.05.31 svn.r86d253d1 for OlexSys, GUI svn.r7254)
;
_audit_update_record
;
2025-06-30 deposited with the CCDC.	2025-07-10 downloaded from the CCDC.
;
_cell_angle_alpha 90
_cell_angle_beta 92.435(2)
_cell_angle_gamma 90
_cell_formula_units_Z 4
_cell_length_a 8.8818(2)
_cell_length_b 25.5076(8)
_cell_length_c 13.0252(3)
_cell_measurement_reflns_used 4751
_cell_measurement_temperature 298.00
_cell_measurement_theta_max 27.3500
_cell_measurement_theta_min 2.3210
_cell_volume 2948.24(13)
_computing_molecular_graphics 'Olex2 1.5 (Dolomanov et al., 2009)'
_computing_publication_material 'Olex2 1.5 (Dolomanov et al., 2009)'
_computing_structure_refinement 'SHELXL 2016/6 (Sheldrick, 2015)'
_computing_structure_solution 'SHELXT 2014/5 (Sheldrick, 2014)'
_diffrn_ambient_temperature 298.00
_diffrn_measured_fraction_theta_full 0.999
_diffrn_measured_fraction_theta_max 0.999
_diffrn_measurement_device_type 'Xcalibur, Sapphire3'
_diffrn_radiation_type MoK\a
_diffrn_radiation_wavelength 0.71073
_diffrn_reflns_av_R_equivalents 0.0266
_diffrn_reflns_av_unetI/netI 0.0495
_diffrn_reflns_Laue_measured_fraction_full 0.999
_diffrn_reflns_Laue_measured_fraction_max 0.999
_diffrn_reflns_limit_h_max 10
_diffrn_reflns_limit_h_min -10
_diffrn_reflns_limit_k_max 31
_diffrn_reflns_limit_k_min -27
_diffrn_reflns_limit_l_max 16
_diffrn_reflns_limit_l_min -10
_diffrn_reflns_number 12622
_diffrn_reflns_point_group_measured_fraction_full 0.999
_diffrn_reflns_point_group_measured_fraction_max 0.999
_diffrn_reflns_theta_full 25.242
_diffrn_reflns_theta_max 26.000
_diffrn_reflns_theta_min 2.236
_exptl_absorpt_coefficient_mu 0.907
_exptl_absorpt_correction_T_max 1.00000
_exptl_absorpt_correction_T_min 0.95771
_exptl_absorpt_correction_type multi-scan
_exptl_absorpt_process_details 'CrysAlisPro 1.171.42.49 (Rigaku Oxford Diffraction, 2022)'
_exptl_crystal_colour 'clear yellowish yellow'
_exptl_crystal_colour_lustre clear
_exptl_crystal_colour_modifier yellowish
_exptl_crystal_colour_primary yellow
_exptl_crystal_density_diffrn 1.536
_exptl_crystal_description block
_exptl_crystal_F_000 1408
_exptl_crystal_preparation 'From solution'
_exptl_crystal_recrystallization_method 'From solution'
_exptl_crystal_size_max 0.1
_exptl_crystal_size_mid 0.1
_exptl_crystal_size_min 0.1
_refine_diff_density_max 0.272
_refine_diff_density_min -0.296
_refine_diff_density_rms 0.045
_refine_ls_extinction_method none
_refine_ls_goodness_of_fit_ref 1.045
_refine_ls_hydrogen_treatment mixed
_refine_ls_matrix_type full
_refine_ls_number_parameters 440
_refine_ls_number_reflns 5775
_refine_ls_number_restraints 38
_refine_ls_restrained_S_all 1.043
_refine_ls_R_factor_all 0.0749
_refine_ls_R_factor_gt 0.0453
_refine_ls_shift/su_max 0.001
_refine_ls_shift/su_mean 0.000
_refine_ls_structure_factor_coef Fsqd
_refine_ls_weighting_details 'w=1/[\s^2^(Fo^2^)+(0.0356P)^2^+0.2709P] where P=(Fo^2^+2Fc^2^)/3'
_refine_ls_weighting_scheme calc
_refine_ls_wR_factor_gt 0.0830
_refine_ls_wR_factor_ref 0.0919
_reflns_Friedel_coverage 0.000
_reflns_number_gt 4207
_reflns_number_total 5775
_reflns_threshold_expression 'I > 2\s(I)'
_cod_data_source_file d5dt01086a2.cif
_cod_data_source_block ccdc-2448808
_cod_depositor_comments 'Adding full bibliography for 7719080--7719084.cif.'
_cod_database_code 7719080
_shelx_shelxl_version_number 2016/6
_shelx_space_group_comment
;
The symmetry employed for this shelxl refinement is uniquely defined
by the following loop, which should always be used as a source of
symmetry information in preference to the above space-group names.
They are only intended as comments.
;
_shelx_estimated_absorpt_t_max 0.915
_shelx_estimated_absorpt_t_min 0.915
_olex2_refinement_description
;
1. Fixed Uiso
 At 1.2 times of:
  All C(H) groups, All C(H,H) groups, All C(H,H,H,H) groups
 At 1.5 times of:
  All C(H,H,H) groups, All O(H) groups
2. Restrained distances
 C12-C11 \\sim C12A-C11
 with sigma of 0.01
 O10A-C12A \\sim O10-C12
 with sigma of 0.01
3. Uiso/Uaniso restraints and constraints
O10 \\sim C12 \\sim C12A \\sim O10A: within 2A with sigma of 0.01 and sigma for
terminal atoms of 0.02 within 2A
4. Others
 Sof(H11C)=Sof(H11D)=Sof(C12A)=Sof(H12C)=Sof(H12D)=Sof(O10A)=Sof(H10D)=1-FVAR(1)
 Sof(O10)=Sof(H10)=Sof(H11A)=Sof(H11B)=Sof(C12)=Sof(H12A)=Sof(H12B)=FVAR(1)
5.a Secondary CH2 refined with riding coordinates:
 C5(H5A,H5B), C11(H11A,H11B), C11(H11C,H11D), C12(H12A,H12B), C12A(H12C,H12D)
5.b Aromatic/amide H refined with riding coordinates:
 C2(H2), C7(H7), C15(H15), C16(H16), C17(H17), C18(H18), C22(H22), C23(H23),
 C24(H24), C25(H25)
5.c Idealised Me refined as rotating group:
 C4(H4A,H4B,H4C), C10(H10A,H10B,H10C)
5.d Idealised tetrahedral OH refined as rotating group:
 O3(H3), O4(H4), O9(H9), O10(H10), O10A(H10D)
;
_olex2_submission_special_instructions 'No special instructions were received'

loop_
_space_group_symop_operation_xyz
'x, y, z'
'-x, y+1/2, -z+1/2'
'-x, -y, -z'
'x, -y-1/2, z-1/2'

loop_
_atom_site_label
_atom_site_type_symbol
_atom_site_fract_x
_atom_site_fract_y
_atom_site_fract_z
_atom_site_U_iso_or_equiv
_atom_site_adp_type
_atom_site_occupancy
_atom_site_site_symmetry_order
_atom_site_calc_flag
_atom_site_refinement_flags_posn
_atom_site_refinement_flags_adp
_atom_site_refinement_flags_occupancy
_atom_site_disorder_assembly
_atom_site_disorder_group
Zn1 Zn 0.31626(3) 0.32769(2) 0.38965(2) 0.04108(11) Uani 1 1 d . . . . .
O1 O 0.6055(3) 0.48937(10) 0.62638(19) 0.0844(8) Uani 1 1 d . . . . .
O2 O 0.8135(3) 0.49597(11) 0.5478(2) 0.0984(9) Uani 1 1 d . . . . .
O3 O 0.7286(3) 0.45800(13) 0.22888(19) 0.0964(9) Uani 1 1 d . . . . .
H3 H 0.767004 0.442367 0.181614 0.145 Uiso 1 1 calc R U . . .
O4 O 0.5049(3) 0.15683(10) 0.57670(16) 0.0714(7) Uani 1 1 d . . . . .
H4 H 0.486566 0.188319 0.578279 0.107 Uiso 1 1 calc R U . . .
O5 O 0.4066(2) 0.24558(9) 0.51284(16) 0.0632(6) Uani 1 1 d . . . . .
O6 O 0.3631(2) 0.25691(8) 0.34590(15) 0.0550(5) Uani 1 1 d . . . . .
O7 O 0.1909(2) 0.35358(9) 0.50063(15) 0.0573(6) Uani 1 1 d . . . . .
O8 O 0.0422(2) 0.29233(9) 0.43258(16) 0.0666(6) Uani 1 1 d . . . . .
O9 O -0.2009(2) 0.26789(11) 0.5158(2) 0.0819(7) Uani 1 1 d . . . . .
H9 H -0.134215 0.266522 0.474204 0.123 Uiso 1 1 calc R U . . .
O10 O -0.1555(3) 0.41554(11) 0.0572(2) 0.0611(10) Uani 0.827(5) 1 d D U P A 1
H10 H -0.168440 0.435320 0.008027 0.092 Uiso 0.827(5) 1 calc R U P A 1
O11 O 0.1307(2) 0.46250(9) -0.02084(17) 0.0672(6) Uani 1 1 d . . . . .
O12 O 0.2123(3) 0.50441(10) 0.1142(2) 0.0854(8) Uani 1 1 d . . . . .
N1 N 0.5049(2) 0.37029(9) 0.42624(15) 0.0398(5) Uani 1 1 d . . . . .
N2 N 0.7255(2) 0.40979(9) 0.42155(17) 0.0433(6) Uani 1 1 d . . . . .
N3 N 0.6920(3) 0.47538(11) 0.5609(2) 0.0622(7) Uani 1 1 d . . . . .
N4 N 0.2340(2) 0.36047(9) 0.25386(16) 0.0391(5) Uani 1 1 d . . . . .
N5 N 0.1298(2) 0.36895(9) 0.09743(15) 0.0375(5) Uani 1 1 d . . . . .
N6 N 0.1739(2) 0.46418(11) 0.0696(2) 0.0538(7) Uani 1 1 d . . . . .
C1 C 0.6439(3) 0.43307(12) 0.4966(2) 0.0443(7) Uani 1 1 d . . . . .
C2 C 0.5096(3) 0.40826(12) 0.4986(2) 0.0460(7) Uani 1 1 d . . . . .
H2 H 0.432942 0.416060 0.542628 0.055 Uiso 1 1 calc R U . . .
C3 C 0.6368(3) 0.37154(12) 0.38087(19) 0.0410(7) Uani 1 1 d . . . . .
C4 C 0.6777(3) 0.33461(13) 0.2992(2) 0.0580(9) Uani 1 1 d . . . . .
H4A H 0.611425 0.304883 0.299261 0.087 Uiso 1 1 calc R U . . .
H4B H 0.779782 0.323116 0.311584 0.087 Uiso 1 1 calc R U . . .
H4C H 0.668490 0.351849 0.233722 0.087 Uiso 1 1 calc R U . . .
C5 C 0.8684(3) 0.42668(13) 0.3788(2) 0.0588(9) Uani 1 1 d . . . . .
H5A H 0.913854 0.397477 0.343849 0.071 Uiso 1 1 calc R U . . .
H5B H 0.937694 0.437875 0.434098 0.071 Uiso 1 1 calc R U . . .
C6 C 0.8412(5) 0.47119(18) 0.3044(4) 0.0805(12) Uani 1 1 d . . . . .
H6A H 0.811(3) 0.5037(14) 0.346(2) 0.076(11) Uiso 1 1 d . . . . .
H6B H 0.939(4) 0.4794(13) 0.271(2) 0.088(11) Uiso 1 1 d . . . . .
C7 C 0.2478(3) 0.41134(12) 0.2239(2) 0.0441(7) Uani 1 1 d . . . . .
H7 H 0.294201 0.437871 0.262674 0.053 Uiso 1 1 calc R U . . .
C8 C 0.1832(3) 0.41700(11) 0.1292(2) 0.0401(7) Uani 1 1 d . . . . .
C9 C 0.1610(3) 0.33574(11) 0.17596(19) 0.0365(6) Uani 1 1 d . . . . .
C10 C 0.1178(3) 0.27980(11) 0.1758(2) 0.0503(8) Uani 1 1 d . . . . .
H10A H 0.177429 0.260966 0.128360 0.075 Uiso 1 1 calc R U . . .
H10B H 0.013053 0.276512 0.155506 0.075 Uiso 1 1 calc R U . . .
H10C H 0.134796 0.265571 0.243576 0.075 Uiso 1 1 calc R U . . .
C11 C 0.0396(3) 0.35510(12) 0.00347(19) 0.0460(7) Uani 1 1 d D . . . .
H11A H 0.057390 0.318748 -0.014199 0.055 Uiso 0.827(5) 1 calc R U P A 1
H11B H 0.069690 0.376812 -0.053243 0.055 Uiso 0.827(5) 1 calc R U P A 1
H11C H 0.029314 0.317291 -0.000732 0.055 Uiso 0.173(5) 1 calc R U P A 2
H11D H 0.091642 0.366841 -0.056322 0.055 Uiso 0.173(5) 1 calc R U P A 2
C12 C -0.1268(4) 0.3633(2) 0.0209(4) 0.0508(15) Uani 0.827(5) 1 d D U P A 1
H12A H -0.184443 0.357373 -0.042955 0.061 Uiso 0.827(5) 1 calc R U P A 1
H12B H -0.159704 0.338034 0.070899 0.061 Uiso 0.827(5) 1 calc R U P A 1
C13 C 0.0702(3) 0.32707(14) 0.4990(2) 0.0511(8) Uani 1 1 d . . . . .
C14 C -0.0400(3) 0.33731(12) 0.5795(2) 0.0427(7) Uani 1 1 d . . . . .
C15 C -0.0158(3) 0.37679(14) 0.6507(2) 0.0570(8) Uani 1 1 d . . . . .
H15 H 0.071523 0.396856 0.649025 0.068 Uiso 1 1 calc R U . . .
C16 C -0.1185(4) 0.38689(16) 0.7240(2) 0.0742(11) Uani 1 1 d . . . . .
H16 H -0.101497 0.413742 0.771340 0.089 Uiso 1 1 calc R U . . .
C17 C -0.2463(4) 0.3569(2) 0.7265(3) 0.0847(14) Uani 1 1 d . . . . .
H17 H -0.315430 0.363611 0.776505 0.102 Uiso 1 1 calc R U . . .
C18 C -0.2749(3) 0.31758(18) 0.6576(3) 0.0777(12) Uani 1 1 d . . . . .
H18 H -0.362512 0.297765 0.660610 0.093 Uiso 1 1 calc R U . . .
C19 C -0.1714(3) 0.30737(14) 0.5828(2) 0.0555(8) Uani 1 1 d . . . . .
C20 C 0.3929(3) 0.22794(13) 0.4233(2) 0.0457(7) Uani 1 1 d . . . . .
C21 C 0.4107(3) 0.17064(12) 0.4044(2) 0.0403(7) Uani 1 1 d . . . . .
C22 C 0.3688(3) 0.14828(13) 0.3094(2) 0.0508(8) Uani 1 1 d . . . . .
H22 H 0.330218 0.169494 0.256550 0.061 Uiso 1 1 calc R U . . .
C23 C 0.3839(3) 0.09542(14) 0.2933(3) 0.0615(9) Uani 1 1 d . . . . .
H23 H 0.353870 0.080856 0.230274 0.074 Uiso 1 1 calc R U . . .
C24 C 0.4435(3) 0.06410(14) 0.3705(3) 0.0672(10) Uani 1 1 d . . . . .
H24 H 0.455594 0.028410 0.358816 0.081 Uiso 1 1 calc R U . . .
C25 C 0.4853(3) 0.08468(14) 0.4642(3) 0.0625(9) Uani 1 1 d . . . . .
H25 H 0.525974 0.063053 0.515767 0.075 Uiso 1 1 calc R U . . .
C26 C 0.4671(3) 0.13781(13) 0.4825(2) 0.0492(8) Uani 1 1 d . . . . .
C12A C -0.116(2) 0.3799(14) 0.0027(18) 0.052(4) Uani 0.173(5) 1 d D U P A 2
H12C H -0.109649 0.417825 0.003433 0.063 Uiso 0.173(5) 1 calc R U P A 2
H12D H -0.177563 0.368609 -0.056300 0.063 Uiso 0.173(5) 1 calc R U P A 2
O10A O -0.1714(13) 0.3599(6) 0.0967(10) 0.061(4) Uani 0.173(5) 1 d D U P A 2
H10D H -0.184102 0.328162 0.091677 0.091 Uiso 0.173(5) 1 calc R U P A 2

loop_
_atom_site_aniso_label
_atom_site_aniso_U_11
_atom_site_aniso_U_22
_atom_site_aniso_U_33
_atom_site_aniso_U_23
_atom_site_aniso_U_13
_atom_site_aniso_U_12
Zn1 0.04284(18) 0.0419(2) 0.03808(18) -0.00345(17) -0.00348(12) -0.00290(15)
O1 0.1069(19) 0.067(2) 0.0791(17) -0.0309(15) -0.0005(15) -0.0104(15)
O2 0.0938(18) 0.083(2) 0.117(2) -0.0225(18) -0.0060(15) -0.0475(17)
O3 0.111(2) 0.107(3) 0.0727(17) 0.0380(17) 0.0172(16) 0.0394(18)
O4 0.0765(15) 0.0782(19) 0.0577(14) 0.0058(13) -0.0183(11) 0.0010(15)
O5 0.0737(13) 0.0582(16) 0.0571(13) -0.0176(12) -0.0043(11) 0.0037(11)
O6 0.0635(12) 0.0421(14) 0.0586(13) 0.0012(11) -0.0077(10) 0.0063(10)
O7 0.0511(12) 0.0613(16) 0.0602(13) 0.0037(12) 0.0109(10) 0.0029(11)
O8 0.0766(14) 0.0685(18) 0.0548(13) -0.0096(13) 0.0057(11) 0.0078(13)
O9 0.0741(16) 0.0714(19) 0.099(2) 0.0023(17) -0.0067(13) -0.0087(14)
O10 0.0530(15) 0.061(2) 0.0699(18) 0.0159(16) 0.0062(13) 0.0147(14)
O11 0.0717(14) 0.0684(18) 0.0614(14) 0.0233(13) 0.0032(11) 0.0088(12)
O12 0.1105(19) 0.0376(16) 0.106(2) 0.0110(15) -0.0214(15) -0.0125(14)
N1 0.0405(12) 0.0443(16) 0.0342(12) -0.0043(11) -0.0033(9) -0.0053(11)
N2 0.0402(12) 0.0441(16) 0.0447(13) 0.0081(12) -0.0081(10) -0.0041(11)
N3 0.0760(19) 0.0470(19) 0.0619(18) -0.0042(15) -0.0158(15) -0.0081(15)
N4 0.0447(12) 0.0332(14) 0.0389(12) -0.0030(11) -0.0056(10) -0.0047(11)
N5 0.0398(11) 0.0356(15) 0.0367(12) -0.0001(11) -0.0028(9) 0.0032(10)
N6 0.0441(13) 0.0455(19) 0.0720(19) 0.0114(16) 0.0053(13) 0.0021(12)
C1 0.0534(17) 0.0390(19) 0.0393(15) -0.0009(14) -0.0125(13) -0.0046(14)
C2 0.0522(16) 0.049(2) 0.0366(15) -0.0059(15) -0.0008(12) -0.0041(15)
C3 0.0408(15) 0.049(2) 0.0327(14) 0.0021(14) -0.0087(12) 0.0046(13)
C4 0.0549(17) 0.067(3) 0.0523(18) -0.0131(18) -0.0005(14) 0.0024(16)
C5 0.0400(15) 0.059(2) 0.077(2) 0.0139(19) 0.0016(14) -0.0031(15)
C6 0.084(3) 0.070(3) 0.090(3) 0.028(3) 0.027(2) 0.007(2)
C7 0.0439(15) 0.0357(18) 0.0521(17) -0.0090(15) -0.0036(13) -0.0051(13)
C8 0.0407(14) 0.0314(17) 0.0479(17) 0.0037(14) 0.0010(12) 0.0004(13)
C9 0.0370(13) 0.0338(17) 0.0384(14) -0.0031(14) -0.0022(11) -0.0009(12)
C10 0.0666(18) 0.0350(19) 0.0478(17) -0.0036(15) -0.0152(14) -0.0090(15)
C11 0.0526(16) 0.052(2) 0.0323(14) -0.0012(14) -0.0067(12) 0.0032(14)
C12 0.046(2) 0.056(4) 0.048(3) 0.008(3) -0.0136(19) -0.003(2)
C13 0.0551(18) 0.049(2) 0.0489(18) 0.0144(17) 0.0001(14) 0.0159(16)
C14 0.0410(15) 0.046(2) 0.0410(16) 0.0129(15) -0.0005(12) 0.0105(13)
C15 0.0576(18) 0.063(2) 0.0505(18) 0.0041(18) 0.0021(15) 0.0090(17)
C16 0.074(2) 0.095(3) 0.054(2) -0.011(2) 0.0019(17) 0.018(2)
C17 0.059(2) 0.141(4) 0.055(2) 0.015(3) 0.0156(17) 0.029(3)
C18 0.0444(18) 0.112(4) 0.077(3) 0.029(3) 0.0079(18) 0.006(2)
C19 0.0522(18) 0.058(2) 0.0560(19) 0.0131(18) -0.0067(15) 0.0118(16)
C20 0.0310(14) 0.046(2) 0.0596(19) -0.0055(17) -0.0008(13) -0.0004(13)
C21 0.0296(13) 0.0429(19) 0.0484(16) -0.0015(15) 0.0026(11) -0.0037(12)
C22 0.0471(16) 0.050(2) 0.0549(19) -0.0023(17) 0.0018(13) -0.0007(15)
C23 0.0613(19) 0.051(2) 0.072(2) -0.016(2) 0.0046(17) -0.0064(17)
C24 0.0523(18) 0.041(2) 0.109(3) -0.006(2) 0.0082(19) -0.0034(16)
C25 0.0450(17) 0.052(2) 0.090(3) 0.019(2) -0.0021(16) 0.0013(16)
C26 0.0340(14) 0.055(2) 0.0580(19) 0.0047(18) -0.0037(13) -0.0044(14)
C12A 0.048(7) 0.061(9) 0.047(7) 0.021(8) -0.004(6) 0.004(7)
O10A 0.048(6) 0.085(9) 0.049(7) 0.025(6) 0.006(5) -0.005(6)

loop_
_atom_type_symbol
_atom_type_description
_atom_type_scat_dispersion_real
_atom_type_scat_dispersion_imag
_atom_type_scat_source
C C 0.0033 0.0016 'International Tables Vol C Tables 4.2.6.8 and 6.1.1.4'
H H 0.0000 0.0000 'International Tables Vol C Tables 4.2.6.8 and 6.1.1.4'
N N 0.0061 0.0033 'International Tables Vol C Tables 4.2.6.8 and 6.1.1.4'
O O 0.0106 0.0060 'International Tables Vol C Tables 4.2.6.8 and 6.1.1.4'
Zn Zn 0.2839 1.4301 'International Tables Vol C Tables 4.2.6.8 and 6.1.1.4'

loop_
_geom_angle_atom_site_label_1
_geom_angle_atom_site_label_2
_geom_angle_atom_site_label_3
_geom_angle
_geom_angle_site_symmetry_1
_geom_angle_site_symmetry_3
_geom_angle_publ_flag
O6 Zn1 O7 131.25(9) . . ?
O6 Zn1 N1 112.35(9) . . ?
O6 Zn1 N4 101.40(9) . . ?
O7 Zn1 N1 97.69(9) . . ?
O7 Zn1 N4 107.59(8) . . ?
N1 Zn1 N4 104.02(8) . . ?
C6 O3 H3 109.5 . . ?
C26 O4 H4 109.5 . . ?
C20 O6 Zn1 110.39(19) . . ?
C13 O7 Zn1 108.2(2) . . ?
C19 O9 H9 109.5 . . ?
C12 O10 H10 109.5 . . ?
C2 N1 Zn1 123.15(17) . . ?
C3 N1 Zn1 129.64(18) . . ?
C3 N1 C2 106.9(2) . . ?
C1 N2 C5 129.1(3) . . ?
C3 N2 C1 105.9(2) . . ?
C3 N2 C5 124.2(2) . . ?
O1 N3 C1 116.7(3) . . ?
O2 N3 O1 123.9(3) . . ?
O2 N3 C1 119.4(3) . . ?
C7 N4 Zn1 126.81(18) . . ?
C9 N4 Zn1 126.98(19) . . ?
C9 N4 C7 106.2(2) . . ?
C8 N5 C11 129.2(2) . . ?
C9 N5 C8 106.0(2) . . ?
C9 N5 C11 124.4(2) . . ?
O11 N6 C8 120.0(3) . . ?
O12 N6 O11 123.8(3) . . ?
O12 N6 C8 116.1(3) . . ?
N2 C1 N3 126.3(3) . . ?
C2 C1 N2 107.7(3) . . ?
C2 C1 N3 126.0(3) . . ?
N1 C2 C1 108.9(2) . . ?
N1 C2 H2 125.6 . . ?
C1 C2 H2 125.6 . . ?
N1 C3 N2 110.7(2) . . ?
N1 C3 C4 123.4(3) . . ?
N2 C3 C4 125.9(2) . . ?
C3 C4 H4A 109.5 . . ?
C3 C4 H4B 109.5 . . ?
C3 C4 H4C 109.5 . . ?
H4A C4 H4B 109.5 . . ?
H4A C4 H4C 109.5 . . ?
H4B C4 H4C 109.5 . . ?
N2 C5 H5A 109.6 . . ?
N2 C5 H5B 109.6 . . ?
N2 C5 C6 110.3(3) . . ?
H5A C5 H5B 108.1 . . ?
C6 C5 H5A 109.6 . . ?
C6 C5 H5B 109.6 . . ?
O3 C6 C5 111.0(3) . . ?
O3 C6 H6A 111.4(18) . . ?
O3 C6 H6B 110.4(18) . . ?
C5 C6 H6A 107.8(19) . . ?
C5 C6 H6B 108.3(19) . . ?
H6A C6 H6B 108(3) . . ?
N4 C7 H7 125.5 . . ?
C8 C7 N4 108.9(2) . . ?
C8 C7 H7 125.5 . . ?
N5 C8 N6 125.2(2) . . ?
C7 C8 N5 108.0(3) . . ?
C7 C8 N6 126.8(3) . . ?
N4 C9 N5 110.9(2) . . ?
N4 C9 C10 125.0(2) . . ?
N5 C9 C10 124.1(2) . . ?
C9 C10 H10A 109.5 . . ?
C9 C10 H10B 109.5 . . ?
C9 C10 H10C 109.5 . . ?
H10A C10 H10B 109.5 . . ?
H10A C10 H10C 109.5 . . ?
H10B C10 H10C 109.5 . . ?
N5 C11 H11A 109.7 . . ?
N5 C11 H11B 109.7 . . ?
N5 C11 H11C 109.3 . . ?
N5 C11 H11D 109.3 . . ?
N5 C11 C12 109.9(3) . . ?
N5 C11 C12A 111.5(14) . . ?
H11A C11 H11B 108.2 . . ?
H11C C11 H11D 108.0 . . ?
C12 C11 H11A 109.7 . . ?
C12 C11 H11B 109.7 . . ?
C12A C11 H11C 109.3 . . ?
C12A C11 H11D 109.3 . . ?
O10 C12 C11 111.3(4) . . ?
O10 C12 H12A 109.4 . . ?
O10 C12 H12B 109.4 . . ?
C11 C12 H12A 109.4 . . ?
C11 C12 H12B 109.4 . . ?
H12A C12 H12B 108.0 . . ?
O7 C13 C14 118.4(3) . . ?
O8 C13 O7 122.1(3) . . ?
O8 C13 C14 119.5(3) . . ?
C15 C14 C13 120.9(3) . . ?
C15 C14 C19 119.0(3) . . ?
C19 C14 C13 120.1(3) . . ?
C14 C15 H15 119.5 . . ?
C16 C15 C14 121.0(3) . . ?
C16 C15 H15 119.5 . . ?
C15 C16 H16 120.4 . . ?
C17 C16 C15 119.2(4) . . ?
C17 C16 H16 120.4 . . ?
C16 C17 H17 119.1 . . ?
C18 C17 C16 121.8(3) . . ?
C18 C17 H17 119.1 . . ?
C17 C18 H18 120.4 . . ?
C17 C18 C19 119.2(3) . . ?
C19 C18 H18 120.4 . . ?
O9 C19 C14 121.7(3) . . ?
O9 C19 C18 118.5(3) . . ?
C18 C19 C14 119.8(3) . . ?
O5 C20 O6 122.7(3) . . ?
O5 C20 C21 119.9(3) . . ?
O6 C20 C21 117.4(3) . . ?
C22 C21 C20 121.3(3) . . ?
C26 C21 C20 120.4(3) . . ?
C26 C21 C22 118.3(3) . . ?
C21 C22 H22 119.6 . . ?
C23 C22 C21 120.8(3) . . ?
C23 C22 H22 119.6 . . ?
C22 C23 H23 120.1 . . ?
C22 C23 C24 119.8(3) . . ?
C24 C23 H23 120.1 . . ?
C23 C24 H24 119.6 . . ?
C25 C24 C23 120.9(3) . . ?
C25 C24 H24 119.6 . . ?
C24 C25 H25 120.0 . . ?
C24 C25 C26 120.0(3) . . ?
C26 C25 H25 120.0 . . ?
O4 C26 C21 121.0(3) . . ?
O4 C26 C25 118.8(3) . . ?
C25 C26 C21 120.2(3) . . ?
C11 C12A H12C 111.5 . . ?
C11 C12A H12D 111.5 . . ?
H12C C12A H12D 109.3 . . ?
O10A C12A C11 101.2(10) . . ?
O10A C12A H12C 111.5 . . ?
O10A C12A H12D 111.5 . . ?
C12A O10A H10D 109.5 . . ?

loop_
_geom_bond_atom_site_label_1
_geom_bond_atom_site_label_2
_geom_bond_distance
_geom_bond_site_symmetry_2
_geom_bond_publ_flag
Zn1 O6 1.943(2) . ?
Zn1 O7 1.9753(19) . ?
Zn1 N1 2.036(2) . ?
Zn1 N4 2.062(2) . ?
O1 N3 1.225(3) . ?
O2 N3 1.219(3) . ?
O3 H3 0.8200 . ?
O3 C6 1.413(5) . ?
O4 H4 0.8200 . ?
O4 C26 1.348(3) . ?
O5 C20 1.252(3) . ?
O6 C20 1.268(3) . ?
O7 C13 1.267(4) . ?
O8 C13 1.256(4) . ?
O9 H9 0.8200 . ?
O9 C19 1.351(4) . ?
O10 H10 0.8200 . ?
O10 C12 1.440(5) . ?
O11 N6 1.224(3) . ?
O12 N6 1.220(3) . ?
N1 C2 1.351(3) . ?
N1 C3 1.335(3) . ?
N2 C1 1.377(3) . ?
N2 C3 1.349(3) . ?
N2 C5 1.472(3) . ?
N3 C1 1.421(4) . ?
N4 C7 1.362(3) . ?
N4 C9 1.339(3) . ?
N5 C8 1.372(3) . ?
N5 C9 1.348(3) . ?
N5 C11 1.477(3) . ?
N6 C8 1.433(4) . ?
C1 C2 1.351(4) . ?
C2 H2 0.9300 . ?
C3 C4 1.478(4) . ?
C4 H4A 0.9600 . ?
C4 H4B 0.9600 . ?
C4 H4C 0.9600 . ?
C5 H5A 0.9700 . ?
C5 H5B 0.9700 . ?
C5 C6 1.506(5) . ?
C6 H6A 1.03(3) . ?
C6 H6B 1.01(3) . ?
C7 H7 0.9300 . ?
C7 C8 1.346(4) . ?
C9 C10 1.478(4) . ?
C10 H10A 0.9600 . ?
C10 H10B 0.9600 . ?
C10 H10C 0.9600 . ?
C11 H11A 0.9700 . ?
C11 H11B 0.9700 . ?
C11 H11C 0.9700 . ?
C11 H11D 0.9700 . ?
C11 C12 1.519(4) . ?
C11 C12A 1.515(10) . ?
C12 H12A 0.9700 . ?
C12 H12B 0.9700 . ?
C13 C14 1.488(4) . ?
C14 C15 1.380(4) . ?
C14 C19 1.397(4) . ?
C15 H15 0.9300 . ?
C15 C16 1.372(4) . ?
C16 H16 0.9300 . ?
C16 C17 1.371(5) . ?
C17 H17 0.9300 . ?
C17 C18 1.362(5) . ?
C18 H18 0.9300 . ?
C18 C19 1.392(4) . ?
C20 C21 1.491(4) . ?
C21 C22 1.399(4) . ?
C21 C26 1.394(4) . ?
C22 H22 0.9300 . ?
C22 C23 1.372(4) . ?
C23 H23 0.9300 . ?
C23 C24 1.372(4) . ?
C24 H24 0.9300 . ?
C24 C25 1.366(4) . ?
C25 H25 0.9300 . ?
C25 C26 1.387(4) . ?
C12A H12C 0.9700 . ?
C12A H12D 0.9700 . ?
C12A O10A 1.433(10) . ?
O10A H10D 0.8200 . ?

loop_
_geom_torsion_atom_site_label_1
_geom_torsion_atom_site_label_2
_geom_torsion_atom_site_label_3
_geom_torsion_atom_site_label_4
_geom_torsion
_geom_torsion_site_symmetry_1
_geom_torsion_site_symmetry_2
_geom_torsion_site_symmetry_3
_geom_torsion_site_symmetry_4
_geom_torsion_publ_flag
Zn1 O6 C20 O5 -7.8(3) . . . . ?
Zn1 O6 C20 C21 171.80(16) . . . . ?
Zn1 O7 C13 O8 -2.4(3) . . . . ?
Zn1 O7 C13 C14 176.74(19) . . . . ?
Zn1 N1 C2 C1 -173.05(18) . . . . ?
Zn1 N1 C3 N2 172.48(17) . . . . ?
Zn1 N1 C3 C4 -8.9(4) . . . . ?
Zn1 N4 C7 C8 178.12(16) . . . . ?
Zn1 N4 C9 N5 -177.16(15) . . . . ?
Zn1 N4 C9 C10 3.7(4) . . . . ?
O1 N3 C1 N2 -177.0(3) . . . . ?
O1 N3 C1 C2 2.6(4) . . . . ?
O2 N3 C1 N2 3.9(5) . . . . ?
O2 N3 C1 C2 -176.5(3) . . . . ?
O5 C20 C21 C22 167.8(2) . . . . ?
O5 C20 C21 C26 -10.9(4) . . . . ?
O6 C20 C21 C22 -11.8(4) . . . . ?
O6 C20 C21 C26 169.5(2) . . . . ?
O7 C13 C14 C15 3.7(4) . . . . ?
O7 C13 C14 C19 -177.3(3) . . . . ?
O8 C13 C14 C15 -177.1(3) . . . . ?
O8 C13 C14 C19 1.9(4) . . . . ?
O11 N6 C8 N5 -8.4(4) . . . . ?
O11 N6 C8 C7 169.9(3) . . . . ?
O12 N6 C8 N5 172.2(2) . . . . ?
O12 N6 C8 C7 -9.5(4) . . . . ?
N2 C1 C2 N1 -0.4(3) . . . . ?
N2 C5 C6 O3 -53.0(4) . . . . ?
N3 C1 C2 N1 179.9(3) . . . . ?
N4 C7 C8 N5 -1.0(3) . . . . ?
N4 C7 C8 N6 -179.6(2) . . . . ?
N5 C11 C12 O10 53.6(4) . . . . ?
N5 C11 C12A O10A -57(3) . . . . ?
C1 N2 C3 N1 0.4(3) . . . . ?
C1 N2 C3 C4 -178.1(3) . . . . ?
C1 N2 C5 C6 -77.1(4) . . . . ?
C2 N1 C3 N2 -0.7(3) . . . . ?
C2 N1 C3 C4 177.9(3) . . . . ?
C3 N1 C2 C1 0.7(3) . . . . ?
C3 N2 C1 N3 179.7(3) . . . . ?
C3 N2 C1 C2 0.0(3) . . . . ?
C3 N2 C5 C6 91.6(4) . . . . ?
C5 N2 C1 N3 -10.0(4) . . . . ?
C5 N2 C1 C2 170.4(3) . . . . ?
C5 N2 C3 N1 -170.5(2) . . . . ?
C5 N2 C3 C4 10.9(4) . . . . ?
C7 N4 C9 N5 0.8(3) . . . . ?
C7 N4 C9 C10 -178.3(2) . . . . ?
C8 N5 C9 N4 -1.4(3) . . . . ?
C8 N5 C9 C10 177.7(2) . . . . ?
C8 N5 C11 C12 -85.5(4) . . . . ?
C8 N5 C11 C12A -65.4(11) . . . . ?
C9 N4 C7 C8 0.2(3) . . . . ?
C9 N5 C8 N6 -179.9(2) . . . . ?
C9 N5 C8 C7 1.5(3) . . . . ?
C9 N5 C11 C12 86.4(3) . . . . ?
C9 N5 C11 C12A 106.4(11) . . . . ?
C11 N5 C8 N6 -6.9(4) . . . . ?
C11 N5 C8 C7 174.5(2) . . . . ?
C11 N5 C9 N4 -174.8(2) . . . . ?
C11 N5 C9 C10 4.3(4) . . . . ?
C13 C14 C15 C16 178.9(3) . . . . ?
C13 C14 C19 O9 1.6(4) . . . . ?
C13 C14 C19 C18 -179.3(3) . . . . ?
C14 C15 C16 C17 0.5(5) . . . . ?
C15 C14 C19 O9 -179.4(3) . . . . ?
C15 C14 C19 C18 -0.3(4) . . . . ?
C15 C16 C17 C18 -0.5(6) . . . . ?
C16 C17 C18 C19 0.2(6) . . . . ?
C17 C18 C19 O9 179.4(3) . . . . ?
C17 C18 C19 C14 0.2(5) . . . . ?
C19 C14 C15 C16 -0.1(4) . . . . ?
C20 C21 C22 C23 -179.2(3) . . . . ?
C20 C21 C26 O4 0.9(4) . . . . ?
C20 C21 C26 C25 -179.2(2) . . . . ?
C21 C22 C23 C24 -1.3(4) . . . . ?
C22 C21 C26 O4 -177.9(2) . . . . ?
C22 C21 C26 C25 2.1(4) . . . . ?
C22 C23 C24 C25 1.4(5) . . . . ?
C23 C24 C25 C26 0.3(4) . . . . ?
C24 C25 C26 O4 177.9(3) . . . . ?
C24 C25 C26 C21 -2.0(4) . . . . ?
C26 C21 C22 C23 -0.5(4) . . . . ?
